data_2206901
loop_
_publ_author_name
'Fowkes, Adrian'
'Harrison, William T. A.'

_publ_section_title
;
 A monoclinic polymorph of dichlorobis(cyanoguanidine)zinc(II)
;
_journal_coeditor_code CF6454
_journal_issue 10
_journal_name_full 'Acta Crystallographica Section E'
_journal_page_first m2021
_journal_page_last m2022
_journal_paper_doi 10.1107/S1600536805028916
_journal_volume 61
_journal_year 2005
_chemical_formula_iupac '[Cn Cl2 (C4 H8 N8)]'
_chemical_formula_moiety 'C4 H8 Cl2 N8 Zn'
_chemical_formula_sum 'C4 H8 Cl2 N8 Zn'
_chemical_formula_weight 304.45
_chemical_name_systematic
;
dichlorobis(cyanoguanidine)zinc(II)
;
_space_group_IT_number 14
_symmetry_cell_setting monoclinic
_symmetry_space_group_name_Hall '-P 2ybc'
_symmetry_space_group_name_H-M 'P 1 21/c 1'
_atom_sites_solution_hydrogens geom
_atom_sites_solution_primary direct
_atom_sites_solution_secondary difmap
_audit_creation_method SHELXL-97
_cell_angle_alpha 90.00
_cell_angle_beta 93.928(2)
_cell_angle_gamma 90.00
_cell_formula_units_Z 4
_cell_length_a 4.9315(3)
_cell_length_b 14.6161(10)
_cell_length_c 15.5026(11)
_cell_measurement_reflns_used 2094
_cell_measurement_temperature 293(2)
_cell_measurement_theta_max 26.82
_cell_measurement_theta_min 2.63
_cell_volume 1114.79(13)
_computing_cell_refinement 'SAINT (Bruker, 1999)'
_computing_data_collection 'SMART (Bruker, 1999)'
_computing_data_reduction SAINT
_computing_molecular_graphics 'ORTEP-3 (Farrugia, 1997)'
_computing_publication_material SHELXL97
_computing_structure_refinement 'SHELXL97 (Sheldrick, 1997)'
_computing_structure_solution 'SHELXS97 (Sheldrick, 1997)'
_diffrn_ambient_temperature 293(2)
_diffrn_measured_fraction_theta_full 1.000
_diffrn_measured_fraction_theta_max 1.000
_diffrn_measurement_device_type 'Bruker SMART1000 CCD'
_diffrn_measurement_method \w
_diffrn_radiation_monochromator graphite
_diffrn_radiation_source 'fine-focus sealed tube'
_diffrn_radiation_type MoK\a
_diffrn_radiation_wavelength 0.71073
_diffrn_reflns_av_R_equivalents 0.0506
_diffrn_reflns_av_sigmaI/netI 0.0569
_diffrn_reflns_limit_h_max 6
_diffrn_reflns_limit_h_min -6
_diffrn_reflns_limit_k_max 13
_diffrn_reflns_limit_k_min -18
_diffrn_reflns_limit_l_max 19
_diffrn_reflns_limit_l_min -19
_diffrn_reflns_number 7331
_diffrn_reflns_theta_full 27.00
_diffrn_reflns_theta_max 27.00
_diffrn_reflns_theta_min 1.92
_diffrn_standards_decay_% 0
_diffrn_standards_number 0
_exptl_absorpt_coefficient_mu 2.664
_exptl_absorpt_correction_T_max 0.950
_exptl_absorpt_correction_T_min 0.495
_exptl_absorpt_correction_type multi-scan
_exptl_absorpt_process_details '(SADABS; Bruker, 1999)'
_exptl_crystal_colour colourless
_exptl_crystal_density_diffrn 1.814
_exptl_crystal_density_method 'not measured'
_exptl_crystal_description bar
_exptl_crystal_F_000 608
_exptl_crystal_size_max 0.31
_exptl_crystal_size_mid 0.08
_exptl_crystal_size_min 0.02
_refine_diff_density_max 0.382
_refine_diff_density_min -0.336
_refine_ls_extinction_method none
_refine_ls_goodness_of_fit_ref 0.908
_refine_ls_hydrogen_treatment constr
_refine_ls_matrix_type full
_refine_ls_number_parameters 136
_refine_ls_number_reflns 2444
_refine_ls_number_restraints 0
_refine_ls_restrained_S_all 0.908
_refine_ls_R_factor_all 0.0666
_refine_ls_R_factor_gt 0.0353
_refine_ls_shift/su_max 0.001
_refine_ls_shift/su_mean 0.000
_refine_ls_structure_factor_coef Fsqd
_refine_ls_weighting_details 'calc w = 1/[\s^2^(Fo^2^)+(0.0345P)^2^] where P = (Fo^2^+2Fc^2^)/3'
_refine_ls_weighting_scheme calc
_refine_ls_wR_factor_gt 0.0692
_refine_ls_wR_factor_ref 0.0768
_reflns_number_gt 1610
_reflns_number_total 2444
_reflns_threshold_expression I>2\s(I)
_cod_data_source_file cf6454.cif
_cod_data_source_block I
_cod_original_sg_symbol_H-M 'P 21/c'
_cod_database_code 2206901
_cod_database_fobs_code 2206901

loop_
_symmetry_equiv_pos_as_xyz
'x, y, z'
'-x, y+1/2, -z+1/2'
'-x, -y, -z'
'x, -y-1/2, z-1/2'

loop_
_atom_site_label
_atom_site_fract_x
_atom_site_fract_y
_atom_site_fract_z
_atom_site_U_iso_or_equiv
_atom_site_adp_type
_atom_site_calc_flag
_atom_site_refinement_flags
_atom_site_occupancy
_atom_site_type_symbol
Zn1 0.57190(7) 0.26684(3) 0.41448(2) 0.03114(12) Uani d . 1 Zn
Cl1 0.77571(18) 0.35115(6) 0.31465(5) 0.0421(2) Uani d . 1 Cl
Cl2 0.35476(17) 0.35081(7) 0.50813(6) 0.0427(2) Uani d . 1 Cl
N1 0.8270(5) 0.1795(2) 0.47356(17) 0.0377(7) Uani d . 1 N
C1 1.0125(7) 0.1372(2) 0.4988(2) 0.0305(7) Uani d . 1 C
N2 1.2201(5) 0.0859(2) 0.52099(17) 0.0358(7) Uani d . 1 N
C2 1.3399(7) 0.0944(2) 0.6013(2) 0.0324(8) Uani d . 1 C
N3 1.2696(6) 0.1547(2) 0.65774(19) 0.0515(9) Uani d . 1 N
H1 1.3542 0.1569 0.7081 0.062 Uiso calc R 1 H
H2 1.1387 0.1921 0.6446 0.062 Uiso calc R 1 H
N4 1.5405(6) 0.0377(2) 0.62248(18) 0.0463(8) Uani d . 1 N
H3 1.6237 0.0405 0.6730 0.056 Uiso calc R 1 H
H4 1.5885 -0.0023 0.5858 0.056 Uiso calc R 1 H
N5 0.3319(6) 0.1889(2) 0.33726(18) 0.0390(7) Uani d . 1 N
C3 0.2135(7) 0.1398(2) 0.2928(2) 0.0328(8) Uani d . 1 C
N6 0.1010(6) 0.0754(2) 0.2464(2) 0.0501(9) Uani d . 1 N
C4 -0.0951(7) 0.0945(3) 0.1849(2) 0.0374(8) Uani d . 1 C
N7 -0.2052(6) 0.1752(2) 0.17497(18) 0.0440(8) Uani d . 1 N
H5 -0.3277 0.1847 0.1338 0.053 Uiso calc R 1 H
H6 -0.1555 0.2189 0.2097 0.053 Uiso calc R 1 H
N8 -0.1731(7) 0.0286(2) 0.1315(2) 0.0587(10) Uani d . 1 N
H7 -0.2957 0.0388 0.0905 0.070 Uiso calc R 1 H
H8 -0.1016 -0.0249 0.1375 0.070 Uiso calc R 1 H

loop_
_atom_site_aniso_label
_atom_site_aniso_U_11
_atom_site_aniso_U_22
_atom_site_aniso_U_33
_atom_site_aniso_U_12
_atom_site_aniso_U_13
_atom_site_aniso_U_23
Zn1 0.0351(2) 0.0310(2) 0.02591(19) 0.00114(19) -0.00776(14) 0.00054(18)
Cl1 0.0544(5) 0.0371(6) 0.0336(5) -0.0095(4) -0.0057(4) 0.0064(4)
Cl2 0.0458(5) 0.0462(6) 0.0349(5) 0.0078(4) -0.0073(4) -0.0088(4)
N1 0.0362(15) 0.0371(19) 0.0380(16) 0.0058(14) -0.0092(13) 0.0066(14)
C1 0.0336(17) 0.033(2) 0.0238(16) -0.0042(15) -0.0018(14) 0.0007(14)
N2 0.0376(15) 0.0360(18) 0.0323(15) 0.0105(13) -0.0083(12) -0.0020(13)
C2 0.0345(16) 0.033(2) 0.0289(17) 0.0001(15) -0.0026(14) 0.0023(15)
N3 0.0550(18) 0.063(3) 0.0347(17) 0.0247(17) -0.0107(15) -0.0110(16)
N4 0.0561(18) 0.044(2) 0.0356(17) 0.0196(16) -0.0203(14) -0.0042(14)
N5 0.0400(15) 0.040(2) 0.0350(16) -0.0022(14) -0.0094(13) -0.0020(14)
C3 0.0372(17) 0.031(2) 0.0291(17) 0.0031(15) -0.0086(15) 0.0076(15)
N6 0.065(2) 0.0292(19) 0.0513(19) 0.0025(15) -0.0324(17) -0.0066(15)
C4 0.0428(19) 0.034(2) 0.0335(18) -0.0035(16) -0.0102(16) -0.0018(16)
N7 0.0536(17) 0.038(2) 0.0375(17) 0.0079(15) -0.0196(14) -0.0067(14)
N8 0.072(2) 0.037(2) 0.061(2) 0.0068(17) -0.0378(19) -0.0153(17)

loop_
_atom_type_symbol
_atom_type_description
_atom_type_scat_dispersion_real
_atom_type_scat_dispersion_imag
_atom_type_scat_source
C C 0.0033 0.0016 'International Tables Vol C Tables 4.2.6.8 and 6.1.1.4'
H H 0.0000 0.0000 'International Tables Vol C Tables 4.2.6.8 and 6.1.1.4'
N N 0.0061 0.0033 'International Tables Vol C Tables 4.2.6.8 and 6.1.1.4'
Cl Cl 0.1484 0.1585 'International Tables Vol C Tables 4.2.6.8 and 6.1.1.4'
Zn Zn 0.2839 1.4301 'International Tables Vol C Tables 4.2.6.8 and 6.1.1.4'

loop_
_geom_angle_atom_site_label_1
_geom_angle_atom_site_label_2
_geom_angle_atom_site_label_3
_geom_angle
_geom_angle_publ_flag
N1 Zn1 N5 104.10(13) ?
N1 Zn1 Cl2 111.92(9) ?
N5 Zn1 Cl2 114.55(9) ?
N1 Zn1 Cl1 111.74(9) ?
N5 Zn1 Cl1 100.03(9) ?
Cl2 Zn1 Cl1 113.61(4) ?
C1 N1 Zn1 166.5(3) y
N1 C1 N2 175.1(4) ?
C1 N2 C2 118.7(3) ?
N3 C2 N4 119.2(3) ?
N3 C2 N2 124.2(3) ?
N4 C2 N2 116.5(3) ?
C2 N3 H1 120.0 ?
C2 N3 H2 120.0 ?
H1 N3 H2 120.0 ?
C2 N4 H3 120.0 ?
C2 N4 H4 120.0 ?
H3 N4 H4 120.0 ?
C3 N5 Zn1 174.2(3) y
N5 C3 N6 172.2(4) ?
C3 N6 C4 120.5(3) ?
N7 C4 N8 119.3(3) ?
N7 C4 N6 123.1(3) ?
N8 C4 N6 117.5(3) ?
C4 N7 H5 120.0 ?
C4 N7 H6 120.0 ?
H5 N7 H6 120.0 ?
C4 N8 H7 120.0 ?
C4 N8 H8 120.0 ?
H7 N8 H8 120.0 ?

loop_
_geom_bond_atom_site_label_1
_geom_bond_atom_site_label_2
_geom_bond_distance
_geom_bond_publ_flag
Zn1 N1 1.974(3) y
Zn1 N5 1.984(3) y
Zn1 Cl2 2.2302(10) y
Zn1 Cl1 2.2664(10) y
N1 C1 1.150(4) ?
C1 N2 1.296(4) ?
N2 C2 1.347(4) ?
C2 N3 1.305(4) ?
C2 N4 1.315(4) ?
N3 H1 0.860 ?
N3 H2 0.860 ?
N4 H3 0.860 ?
N4 H4 0.860 ?
N5 C3 1.130(4) ?
C3 N6 1.287(4) ?
N6 C4 1.340(4) ?
C4 N7 1.303(5) ?
C4 N8 1.310(4) ?
N7 H5 0.860 ?
N7 H6 0.860 ?
N8 H7 0.860 ?
N8 H8 0.860 ?

loop_
_geom_hbond_atom_site_label_D
_geom_hbond_atom_site_label_H
_geom_hbond_atom_site_label_A
_geom_hbond_site_symmetry_A
_geom_hbond_distance_DH
_geom_hbond_distance_HA
_geom_hbond_distance_DA
_geom_hbond_angle_DHA
_geom_hbond_publ_flag
N4 H3 N6 3_756 0.86 2.46 3.082(4) 130 yes
N4 H4 N2 3_856 0.86 2.31 3.156(4) 168 yes
N3 H1 Cl1 4_666 0.86 2.57 3.365(3) 155 yes
N4 H3 Cl1 4_666 0.86 2.77 3.520(3) 147 yes
N7 H5 Cl2 4_465 0.86 2.47 3.282(3) 158 yes
N7 H6 Cl1 1_455 0.86 2.56 3.368(3) 156 yes
N8 H7 Cl2 4_465 0.86 2.63 3.402(3) 151 yes
N8 H8 Cl1 2_645 0.86 2.50 3.322(3) 160 yes

loop_
_geom_torsion_atom_site_label_1
_geom_torsion_atom_site_label_2
_geom_torsion_atom_site_label_3
_geom_torsion_atom_site_label_4
_geom_torsion
N5 Zn1 N1 C1 112.9(12)
Cl2 Zn1 N1 C1 -122.8(12)
Cl1 Zn1 N1 C1 5.9(13)
C1 N2 C2 N3 -3.6(5)
C1 N2 C2 N4 176.5(3)
C3 N6 C4 N8 170.1(4)
